data_4312890
loop_
_publ_author_name
'Jia-Cheng Liu'
Guo
'Jin-Shun Huang'
'Xiao-Zeng You'

_publ_section_title
;
 Different Oxidation States of Copper(I, I/II, II) Thiocyanate Complexes
 Containing 1,2,4-Triazole as a Bridging Ligand: Syntheses, Crystal
 Structures, and Magnetic Properties of 2-D Polymer CuI(admtrz)SCN, Linear
 Trinuclear [CuI2CuII(admtrz)6(SCN)2](ClO4)2, and Triangular Trinuclear
 [CuII3(admtrz)4(SCN)3(\m3-OH)(H2O)](ClO4)2.H2O (admtrz =
 4-Amino-3,5-dimethyl-1,2,4-triazole)
;
_journal_name_full 'Inorganic Chemistry'
_journal_page_first 235
_journal_page_last 243
_journal_paper_doi 10.1021/ic0258173
_journal_volume 42
_journal_year 2003
_chemical_formula_sum 'C19 H37 Cl2 Cu3 N19 O11 S3'
_chemical_formula_weight 1065.38
_chemical_name_systematic
; 
 ? 
;
_space_group_IT_number 61
_symmetry_cell_setting orthorhombic
_symmetry_space_group_name_Hall '-P 2ac 2ab'
_symmetry_space_group_name_H-M 'P b c a'
_atom_sites_solution_hydrogens geom
_atom_sites_solution_primary direct
_atom_sites_solution_secondary difmap
_audit_creation_method SHELXL-97
_cell_angle_alpha 90.00
_cell_angle_beta 90.00
_cell_angle_gamma 90.00
_cell_formula_units_Z 8
_cell_length_a 21.501(3)
_cell_length_b 18.3820(18)
_cell_length_c 21.526(2)
_cell_measurement_temperature 293(2)
_cell_volume 8507.8(17)
_computing_structure_refinement 'SHELXL-97 (Sheldrick, 1997)'
_computing_structure_solution 'SHELXS-97 (Sheldrick, 1990)'
_diffrn_ambient_temperature 293(2)
_diffrn_measured_fraction_theta_full 0.911
_diffrn_measured_fraction_theta_max 0.911
_diffrn_measurement_device_type 'Rigaku RAXISCS3 100x100 IP-Mo'
_diffrn_measurement_method '\w scans'
_diffrn_radiation_monochromator graphite
_diffrn_radiation_source 'rotating anode'
_diffrn_radiation_type MoK\a
_diffrn_radiation_wavelength 0.71073
_diffrn_reflns_av_R_equivalents 0.0000
_diffrn_reflns_av_sigmaI/netI 0.1064
_diffrn_reflns_limit_h_max 27
_diffrn_reflns_limit_h_min 0
_diffrn_reflns_limit_k_max 23
_diffrn_reflns_limit_k_min 0
_diffrn_reflns_limit_l_max 0
_diffrn_reflns_limit_l_min -27
_diffrn_reflns_number 8882
_diffrn_reflns_theta_full 27.48
_diffrn_reflns_theta_max 27.48
_diffrn_reflns_theta_min 2.22
_diffrn_standards_interval_count 250
_diffrn_standards_number 3
_exptl_absorpt_coefficient_mu 1.830
_exptl_absorpt_correction_T_max 1.0
_exptl_absorpt_correction_T_min 0.773
_exptl_crystal_colour Green
_exptl_crystal_density_diffrn 1.664
_exptl_crystal_density_method 'not measured'
_exptl_crystal_description prism
_exptl_crystal_F_000 4328
_exptl_crystal_size_max 0.578
_exptl_crystal_size_mid 0.256
_exptl_crystal_size_min 0.100
_refine_diff_density_max 0.688
_refine_diff_density_min -0.592
_refine_diff_density_rms 0.082
_refine_ls_extinction_coef 0.00043(4)
_refine_ls_extinction_expression Fc^*^=kFc[1+0.001xFc^2^\l^3^/sin(2\q)]^-1/4^
_refine_ls_extinction_method SHELXL
_refine_ls_goodness_of_fit_ref 1.004
_refine_ls_hydrogen_treatment constr
_refine_ls_matrix_type full
_refine_ls_number_parameters 500
_refine_ls_number_reflns 8882
_refine_ls_number_restraints 1
_refine_ls_restrained_S_all 1.004
_refine_ls_R_factor_all 0.1522
_refine_ls_R_factor_gt 0.0638
_refine_ls_shift/su_max 0.002
_refine_ls_shift/su_mean 0.000
_refine_ls_structure_factor_coef Fsqd
_refine_ls_weighting_details 'calc w=1/[\s^2^(Fo^2^)+(0.0619P)^2^+0.0000P] where P=(Fo^2^+2Fc^2^)/3'
_refine_ls_weighting_scheme calc
_refine_ls_wR_factor_gt 0.1519
_refine_ls_wR_factor_ref 0.1722
_reflns_number_gt 3304
_reflns_number_total 8882
_reflns_threshold_expression >2sigma(I)
_cod_data_source_file ic0258173_s3.cif
_cod_data_source_block compound3
_cod_depositor_comments
;
The following automatic conversions were performed:

'_symmetry_cell_setting' value 'Orthorhombic' changed to
'orthorhombic' according to the built-in table from CIF Core
dictionary named 'cif_core.dic' version 2.4.1 from 2010-06-29.

Automatic conversion script
Id: cif_fix_values 1646 2011-03-28 12:23:43Z adriana 
;
_cod_original_cell_volume 8507.8(15)
_cod_database_code 4312890

loop_
_symmetry_equiv_pos_as_xyz
'x, y, z'
'-x+1/2, -y, z+1/2'
'-x, y+1/2, -z+1/2'
'x+1/2, -y+1/2, -z'
'-x, -y, -z'
'x-1/2, y, -z-1/2'
'x, -y-1/2, z-1/2'
'-x-1/2, y-1/2, z'

loop_
_atom_site_label
_atom_site_type_symbol
_atom_site_fract_x
_atom_site_fract_y
_atom_site_fract_z
_atom_site_U_iso_or_equiv
_atom_site_adp_type
_atom_site_occupancy
_atom_site_symmetry_multiplicity
_atom_site_calc_flag
_atom_site_refinement_flags
_atom_site_disorder_assembly
_atom_site_disorder_group
Cu1 Cu 0.565922(14) 0.764286(16) 0.175637(14) 0.07235(9) Uani 1 1 d . . .
Cu2 Cu 0.555322(16) 0.881717(17) 0.292221(14) 0.07978(10) Uani 1 1 d . . .
Cu3 Cu 0.651650(15) 0.912341(17) 0.178604(14) 0.07818(10) Uani 1 1 d . . .
S1 S 0.38527(4) 0.73321(7) 0.05991(4) 0.1461(4) Uani 1 1 d . . .
N1 N 0.49871(10) 0.74639(14) 0.11771(10) 0.1011(8) Uani 1 1 d . . .
C1 C 0.45191(13) 0.74130(16) 0.09300(12) 0.0923(10) Uani 1 1 d . . .
S2 S 0.39390(5) 1.00258(5) 0.39509(5) 0.1543(4) Uani 1 1 d . . .
N2 N 0.49700(12) 0.93276(13) 0.34451(10) 0.1102(9) Uani 1 1 d . . .
C2 C 0.45475(15) 0.96246(14) 0.36561(12) 0.1026(10) Uani 1 1 d . . .
S3 S 0.70754(7) 1.08954(7) 0.03526(6) 0.2141(6) Uani 1 1 d . . .
N3 N 0.68166(12) 0.99025(12) 0.12597(10) 0.1112(9) Uani 1 1 d . . .
C3 C 0.69285(15) 1.03200(16) 0.08935(15) 0.1091(11) Uani 1 1 d . . .
O1 O 0.61325(7) 0.83325(8) 0.23141(7) 0.0701(5) Uani 1 1 d D . .
H1 H 0.6436(4) 0.8085(7) 0.2260(8) 0.084 Uiso 1 1 d D . .
N11 N 0.62783(9) 0.78154(10) 0.10822(8) 0.0712(6) Uani 1 1 d . . .
N12 N 0.67086(9) 0.83630(10) 0.11527(9) 0.0711(6) Uani 1 1 d . . .
N13 N 0.69495(10) 0.77256(11) 0.03444(9) 0.0868(7) Uani 1 1 d . . .
N14 N 0.72666(11) 0.74941(13) -0.01902(10) 0.1251(10) Uani 1 1 d . . .
H14A H 0.7132 0.7126 -0.0397 0.150 Uiso 1 1 calc R . .
H14B H 0.7595 0.7720 -0.0311 0.150 Uiso 1 1 calc R . .
C11 C 0.64338(13) 0.74267(13) 0.05850(11) 0.0806(9) Uani 1 1 d . . .
C12 C 0.61174(15) 0.67818(14) 0.03316(13) 0.1088(12) Uani 1 1 d . . .
H12A H 0.5762 0.6669 0.0583 0.163 Uiso 1 1 calc R . .
H12B H 0.6399 0.6376 0.0333 0.163 Uiso 1 1 calc R . .
H12C H 0.5985 0.6879 -0.0086 0.163 Uiso 1 1 calc R . .
C13 C 0.71203(12) 0.83045(13) 0.06930(12) 0.0782(9) Uani 1 1 d . . .
C14 C 0.76797(12) 0.87642(17) 0.05833(13) 0.1048(11) Uani 1 1 d . . .
H14C H 0.7698 0.9141 0.0892 0.157 Uiso 1 1 calc R . .
H14D H 0.7655 0.8980 0.0178 0.157 Uiso 1 1 calc R . .
H14E H 0.8047 0.8468 0.0609 0.157 Uiso 1 1 calc R . .
N21 N 0.51181(9) 0.74116(10) 0.24733(10) 0.0789(7) Uani 1 1 d . . .
N22 N 0.50908(9) 0.78680(11) 0.29786(9) 0.0785(7) Uani 1 1 d . . .
N23 N 0.45383(11) 0.69219(12) 0.31640(12) 0.1066(9) Uani 1 1 d . . .
N24 N 0.41298(14) 0.64143(14) 0.34497(16) 0.1602(13) Uani 1 1 d . . .
H24A H 0.3978 0.6504 0.3811 0.192 Uiso 1 1 calc R . .
H24B H 0.4034 0.6017 0.3261 0.192 Uiso 1 1 calc R . .
C21 C 0.47737(12) 0.68518(15) 0.25872(15) 0.0975(10) Uani 1 1 d . . .
C22 C 0.46571(16) 0.61970(15) 0.21958(16) 0.1317(14) Uani 1 1 d . . .
H22A H 0.4867 0.6251 0.1805 0.198 Uiso 1 1 calc R . .
H22B H 0.4218 0.6146 0.2125 0.198 Uiso 1 1 calc R . .
H22C H 0.4811 0.5772 0.2405 0.198 Uiso 1 1 calc R . .
C23 C 0.47351(13) 0.75641(15) 0.33910(13) 0.0919(10) Uani 1 1 d . . .
C24 C 0.45748(17) 0.78241(18) 0.40386(14) 0.1360(14) Uani 1 1 d . . .
H24C H 0.4757 0.8294 0.4107 0.204 Uiso 1 1 calc R . .
H24D H 0.4735 0.7486 0.4339 0.204 Uiso 1 1 calc R . .
H24E H 0.4131 0.7857 0.4081 0.204 Uiso 1 1 calc R . .
N31 N 0.51107(9) 0.92008(11) 0.20339(9) 0.0823(7) Uani 1 1 d . . .
N32 N 0.55305(10) 0.92635(11) 0.15507(9) 0.0820(7) Uani 1 1 d . . .
N33 N 0.46113(12) 0.92584(13) 0.11606(11) 0.1117(9) Uani 1 1 d . . .
N34 N 0.41236(15) 0.92508(18) 0.07110(14) 0.1755(14) Uani 1 1 d . . .
H34A H 0.4211 0.9270 0.0322 0.211 Uiso 1 1 calc R . .
H34B H 0.3742 0.9227 0.0830 0.211 Uiso 1 1 calc R . .
C31 C 0.45632(14) 0.92001(15) 0.17893(15) 0.1020(11) Uani 1 1 d . . .
C32 C 0.39463(15) 0.9133(2) 0.21251(18) 0.171(2) Uani 1 1 d . . .
H32A H 0.4018 0.9103 0.2564 0.256 Uiso 1 1 calc R . .
H32B H 0.3735 0.8702 0.1987 0.256 Uiso 1 1 calc R . .
H32C H 0.3694 0.9551 0.2036 0.256 Uiso 1 1 calc R . .
C33 C 0.52231(15) 0.92938(16) 0.10361(13) 0.1075(11) Uani 1 1 d . . .
C34 C 0.54728(19) 0.9329(2) 0.03885(13) 0.1629(17) Uani 1 1 d . . .
H34C H 0.5918 0.9360 0.0402 0.244 Uiso 1 1 calc R . .
H34D H 0.5308 0.9750 0.0182 0.244 Uiso 1 1 calc R . .
H34E H 0.5352 0.8899 0.0166 0.244 Uiso 1 1 calc R . .
N41 N 0.62239(10) 0.95527(11) 0.30586(9) 0.0823(7) Uani 1 1 d . . .
N42 N 0.66332(9) 0.96781(10) 0.25707(9) 0.0738(6) Uani 1 1 d . . .
N43 N 0.69019(11) 1.03506(13) 0.33560(11) 0.1013(9) Uani 1 1 d . . .
N44 N 0.72198(13) 1.08606(15) 0.37426(13) 0.1477(12) Uani 1 1 d . . .
H44A H 0.7094 1.0936 0.4116 0.177 Uiso 1 1 calc R . .
H44B H 0.7538 1.1092 0.3602 0.177 Uiso 1 1 calc R . .
C41 C 0.64055(14) 0.99646(15) 0.35299(13) 0.0974(11) Uani 1 1 d . . .
C42 C 0.61324(18) 1.00045(19) 0.41833(12) 0.1328(14) Uani 1 1 d . . .
H42A H 0.6359 1.0356 0.4424 0.199 Uiso 1 1 calc R . .
H42B H 0.6163 0.9536 0.4378 0.199 Uiso 1 1 calc R . .
H42C H 0.5704 1.0147 0.4159 0.199 Uiso 1 1 calc R . .
C43 C 0.70406(13) 1.01546(15) 0.27518(12) 0.0883(10) Uani 1 1 d . . .
C44 C 0.75816(13) 1.04554(17) 0.23903(16) 0.1181(12) Uani 1 1 d . . .
H44C H 0.7585 1.0247 0.1982 0.177 Uiso 1 1 calc R . .
H44D H 0.7963 1.0337 0.2600 0.177 Uiso 1 1 calc R . .
H44E H 0.7542 1.0974 0.2359 0.177 Uiso 1 1 calc R . .
Cl1 Cl 0.10386(4) 0.62582(5) 0.11565(4) 0.1292(4) Uani 1 1 d . . .
O11 O 0.04290(17) 0.59580(17) 0.11335(14) 0.1969(12) Uiso 1 1 d . A .
O12 O 0.0919(2) 0.6884(2) 0.08074(18) 0.1526(12) Uiso 0.638(3) 1 d P A 1
O13 O 0.1089(2) 0.6223(3) 0.1766(2) 0.1864(16) Uiso 0.638(3) 1 d P A 1
O14 O 0.1463(2) 0.5816(2) 0.07799(18) 0.1576(13) Uiso 0.638(3) 1 d P A 1
O12' O 0.1386(4) 0.6661(4) 0.1632(3) 0.1526(12) Uiso 0.36 1 d P A 2
O13' O 0.1407(4) 0.5543(5) 0.1084(4) 0.1864(16) Uiso 0.36 1 d P A 2
O14' O 0.1439(4) 0.6285(4) 0.0647(3) 0.1576(13) Uiso 0.36 1 d P A 2
Cl2 Cl 0.28184(4) 0.76134(6) 0.27275(6) 0.1591(4) Uani 1 1 d . . .
O21 O 0.2221(2) 0.7404(3) 0.2478(2) 0.1552(13) Uiso 0.525(2) 1 d P B 1
O22 O 0.2813(3) 0.8416(3) 0.2857(2) 0.1666(14) Uiso 0.525(2) 1 d P B 1
O23 O 0.2897(3) 0.7310(3) 0.3387(3) 0.1805(17) Uiso 0.525(2) 1 d P B 1
O24 O 0.3344(3) 0.7480(3) 0.2459(3) 0.1815(15) Uiso 0.525(2) 1 d P B 1
O21' O 0.2472(3) 0.7145(3) 0.3151(2) 0.1552(13) Uiso 0.48 1 d P B 2
O22' O 0.2585(3) 0.8353(3) 0.2577(3) 0.1666(14) Uiso 0.48 1 d P B 2
O23' O 0.3336(3) 0.7809(4) 0.3202(3) 0.1805(17) Uiso 0.48 1 d P B 2
O24' O 0.3160(3) 0.7157(4) 0.2250(3) 0.1815(15) Uiso 0.48 1 d P B 2
O1W O 0.61773(10) 0.65784(11) 0.19555(10) 0.1190(8) Uani 1 1 d . . .
O2W O 0.2557(3) 0.8820(3) 0.1243(2) 0.1541(18) Uiso 0.50 1 d P . .
O3W O 0.1399(2) 0.8154(3) 0.1312(2) 0.1431(16) Uiso 0.50 1 d P . .

loop_
_atom_site_aniso_label
_atom_site_aniso_U_11
_atom_site_aniso_U_22
_atom_site_aniso_U_33
_atom_site_aniso_U_23
_atom_site_aniso_U_13
_atom_site_aniso_U_12
Cu1 0.05652(16) 0.07312(16) 0.08740(18) 0.00175(16) -0.00179(17) 0.00133(16)
Cu2 0.0776(2) 0.07818(18) 0.08361(17) -0.00201(16) 0.02193(18) -0.01086(18)
Cu3 0.07311(19) 0.07827(18) 0.08317(18) 0.00155(16) 0.01978(18) -0.00681(18)
S1 0.0846(5) 0.2268(11) 0.1269(7) 0.0017(8) -0.0303(5) -0.0185(7)
N1 0.0773(14) 0.1162(16) 0.1098(15) 0.0042(15) -0.0204(14) 0.0048(15)
C1 0.0857(18) 0.1052(19) 0.0861(16) -0.0038(15) -0.0106(16) 0.0035(18)
S2 0.1555(8) 0.1141(6) 0.1932(8) -0.0083(6) 0.0889(7) 0.0141(6)
N2 0.133(2) 0.0953(15) 0.1025(14) -0.0199(12) 0.0524(14) -0.0137(16)
C2 0.115(2) 0.0804(16) 0.1119(18) -0.0198(15) 0.0524(17) -0.0204(18)
S3 0.2367(14) 0.2147(9) 0.1909(8) 0.1227(6) -0.0213(10) -0.0728(10)
N3 0.126(2) 0.0892(15) 0.1183(16) -0.0051(13) 0.0451(16) -0.0129(15)
C3 0.093(2) 0.104(2) 0.130(2) 0.0089(19) 0.0322(19) -0.0096(19)
O1 0.0630(10) 0.0700(9) 0.0773(9) -0.0022(8) 0.0074(9) 0.0060(9)
N11 0.0605(12) 0.0736(11) 0.0795(12) 0.0016(10) 0.0031(11) 0.0027(11)
N12 0.0510(11) 0.0821(12) 0.0800(12) -0.0015(10) 0.0064(11) 0.0053(11)
N13 0.0855(14) 0.0837(13) 0.0910(13) 0.0000(11) 0.0067(13) 0.0254(12)
N14 0.1187(18) 0.1363(18) 0.1204(16) -0.0381(15) 0.0558(15) 0.0082(17)
C11 0.0776(17) 0.0786(15) 0.0857(16) 0.0053(14) 0.0035(15) 0.0086(16)
C12 0.128(3) 0.0834(17) 0.115(2) -0.0189(16) 0.009(2) -0.0156(19)
C13 0.0590(15) 0.0843(16) 0.0912(16) 0.0009(14) 0.0080(14) 0.0084(14)
C14 0.0649(18) 0.141(2) 0.1086(19) 0.0057(19) 0.0262(16) -0.0010(19)
N21 0.0592(12) 0.0642(10) 0.1131(14) 0.0019(12) 0.0081(12) -0.0020(11)
N22 0.0660(13) 0.0773(12) 0.0923(13) 0.0140(11) 0.0135(12) -0.0090(11)
N23 0.0673(14) 0.0780(13) 0.174(2) 0.0287(14) 0.0185(16) -0.0135(12)
N24 0.139(2) 0.0998(17) 0.242(3) 0.0257(19) 0.087(2) -0.0367(17)
C21 0.0564(16) 0.0846(16) 0.152(2) 0.0161(18) 0.0221(18) -0.0047(16)
C22 0.116(2) 0.0808(18) 0.198(3) -0.023(2) 0.027(3) -0.0339(19)
C23 0.0843(18) 0.0777(16) 0.1138(19) 0.0200(15) 0.0222(17) 0.0103(17)
C24 0.150(3) 0.125(2) 0.133(2) 0.023(2) 0.063(2) -0.013(2)
N31 0.0581(12) 0.0917(14) 0.0971(13) 0.0109(12) 0.0101(12) 0.0077(12)
N32 0.0726(14) 0.0889(13) 0.0845(12) 0.0108(11) 0.0081(12) 0.0233(12)
N33 0.0975(16) 0.1016(15) 0.1360(18) 0.0212(15) -0.0343(16) 0.0281(15)
N34 0.156(2) 0.194(3) 0.176(2) 0.024(2) -0.093(2) 0.013(3)
C31 0.0726(18) 0.0887(18) 0.145(2) 0.0251(18) 0.0114(19) 0.0099(17)
C32 0.065(2) 0.222(4) 0.226(4) 0.048(4) 0.003(3) -0.003(3)
C33 0.113(2) 0.1035(18) 0.1060(19) 0.0149(17) 0.0056(19) 0.0545(18)
C34 0.207(4) 0.198(3) 0.0832(19) 0.024(2) 0.005(2) 0.091(3)
N41 0.0746(13) 0.0891(13) 0.0833(12) -0.0099(11) 0.0033(12) -0.0138(13)
N42 0.0572(12) 0.0763(12) 0.0880(12) 0.0022(11) 0.0089(11) -0.0071(11)
N43 0.0864(16) 0.0960(15) 0.1214(16) -0.0108(14) -0.0168(15) -0.0112(15)
N44 0.123(2) 0.169(2) 0.151(2) -0.0574(18) -0.0017(19) -0.047(2)
C41 0.084(2) 0.0945(18) 0.1134(19) 0.0044(17) -0.0155(18) -0.0144(18)
C42 0.150(3) 0.166(3) 0.0823(17) -0.0406(19) 0.022(2) -0.029(3)
C43 0.0748(18) 0.0891(17) 0.1009(18) -0.0120(15) 0.0063(16) -0.0094(16)
C44 0.081(2) 0.116(2) 0.158(3) -0.013(2) 0.016(2) -0.021(2)
Cl1 0.1187(7) 0.1592(7) 0.1096(6) -0.0102(6) -0.0166(6) 0.0197(6)
Cl2 0.1078(6) 0.1566(8) 0.2130(10) -0.0220(7) 0.0601(7) -0.0054(7)
O1W 0.1180(16) 0.1075(13) 0.1316(15) 0.0221(12) 0.0061(14) 0.0437(13)

loop_
_atom_type_symbol
_atom_type_description
_atom_type_scat_dispersion_real
_atom_type_scat_dispersion_imag
_atom_type_scat_source
C C 0.0033 0.0016 'International Tables Vol C Tables 4.2.6.8 and 6.1.1.4'
H H 0.0000 0.0000 'International Tables Vol C Tables 4.2.6.8 and 6.1.1.4'
N N 0.0061 0.0033 'International Tables Vol C Tables 4.2.6.8 and 6.1.1.4'
O O 0.0106 0.0060 'International Tables Vol C Tables 4.2.6.8 and 6.1.1.4'
S S 0.1246 0.1234 'International Tables Vol C Tables 4.2.6.8 and 6.1.1.4'
Cl Cl 0.1484 0.1585 'International Tables Vol C Tables 4.2.6.8 and 6.1.1.4'
Cu Cu 0.3201 1.2651 'International Tables Vol C Tables 4.2.6.8 and 6.1.1.4'

loop_
_geom_angle_atom_site_label_1
_geom_angle_atom_site_label_2
_geom_angle_atom_site_label_3
_geom_angle
_geom_angle_site_symmetry_1
_geom_angle_site_symmetry_3
_geom_angle_publ_flag
N1 Cu1 N21 91.54(9) . . ?
N1 Cu1 N11 93.24(8) . . ?
N21 Cu1 N11 173.68(8) . . ?
N1 Cu1 O1 149.85(9) . . ?
N21 Cu1 O1 88.14(7) . . ?
N11 Cu1 O1 89.79(7) . . ?
N1 Cu1 O1W 109.76(9) . . ?
N21 Cu1 O1W 87.51(8) . . ?
N11 Cu1 O1W 86.99(8) . . ?
O1 Cu1 O1W 100.35(7) . . ?
N2 Cu2 N41 93.11(9) . . ?
N2 Cu2 N22 93.75(9) . . ?
N41 Cu2 N22 159.14(8) . . ?
N2 Cu2 O1 175.08(8) . . ?
N41 Cu2 O1 87.05(7) . . ?
N22 Cu2 O1 87.78(7) . . ?
N2 Cu2 N31 93.93(9) . . ?
N41 Cu2 N31 102.59(8) . . ?
N22 Cu2 N31 96.56(8) . . ?
O1 Cu2 N31 81.24(7) . . ?
N3 Cu3 N42 94.34(9) . . ?
N3 Cu3 N12 92.83(9) . . ?
N42 Cu3 N12 155.93(8) . . ?
N3 Cu3 O1 175.35(9) . . ?
N42 Cu3 O1 86.71(7) . . ?
N12 Cu3 O1 87.99(7) . . ?
N3 Cu3 N32 95.74(9) . . ?
N42 Cu3 N32 104.94(8) . . ?
N12 Cu3 N32 97.15(8) . . ?
O1 Cu3 N32 79.62(7) . . ?
C1 N1 Cu1 166.2(2) . . ?
N1 C1 S1 178.4(3) . . ?
C2 N2 Cu2 166.5(2) . . ?
N2 C2 S2 178.5(3) . . ?
C3 N3 Cu3 169.9(3) . . ?
N3 C3 S3 177.8(3) . . ?
Cu2 O1 Cu1 110.61(7) . . ?
Cu2 O1 Cu3 107.44(7) . . ?
Cu1 O1 Cu3 108.83(7) . . ?
C11 N11 N12 108.24(19) . . ?
C11 N11 Cu1 131.91(16) . . ?
N12 N11 Cu1 119.01(14) . . ?
C13 N12 N11 107.82(18) . . ?
C13 N12 Cu3 134.55(16) . . ?
N11 N12 Cu3 116.66(14) . . ?
C11 N13 C13 109.4(2) . . ?
C11 N13 N14 126.4(2) . . ?
C13 N13 N14 124.2(2) . . ?
N11 C11 N13 107.4(2) . . ?
N11 C11 C12 128.0(2) . . ?
N13 C11 C12 124.7(2) . . ?
N12 C13 N13 107.2(2) . . ?
N12 C13 C14 127.5(2) . . ?
N13 C13 C14 125.3(2) . . ?
C21 N21 N22 108.2(2) . . ?
C21 N21 Cu1 131.04(19) . . ?
N22 N21 Cu1 120.72(14) . . ?
C23 N22 N21 107.7(2) . . ?
C23 N22 Cu2 134.88(18) . . ?
N21 N22 Cu2 117.41(14) . . ?
C23 N23 C21 107.5(2) . . ?
C23 N23 N24 127.8(3) . . ?
C21 N23 N24 124.6(2) . . ?
N21 C21 N23 108.3(2) . . ?
N21 C21 C22 129.2(3) . . ?
N23 C21 C22 122.4(3) . . ?
N22 C23 N23 108.3(2) . . ?
N22 C23 C24 128.9(3) . . ?
N23 C23 C24 122.7(3) . . ?
C31 N31 N32 106.8(2) . . ?
C31 N31 Cu2 137.13(19) . . ?
N32 N31 Cu2 112.94(14) . . ?
C33 N32 N31 108.4(2) . . ?
C33 N32 Cu3 134.23(19) . . ?
N31 N32 Cu3 116.57(14) . . ?
C33 N33 C31 106.0(2) . . ?
C33 N33 N34 125.8(3) . . ?
C31 N33 N34 128.1(3) . . ?
N31 C31 N33 109.7(3) . . ?
N31 C31 C32 127.2(3) . . ?
N33 C31 C32 123.2(3) . . ?
N32 C33 N33 109.1(3) . . ?
N32 C33 C34 128.2(3) . . ?
N33 C33 C34 122.6(3) . . ?
C41 N41 N42 107.3(2) . . ?
C41 N41 Cu2 135.39(19) . . ?
N42 N41 Cu2 117.27(14) . . ?
C43 N42 N41 108.2(2) . . ?
C43 N42 Cu3 133.31(18) . . ?
N41 N42 Cu3 118.49(14) . . ?
C41 N43 C43 107.3(2) . . ?
C41 N43 N44 124.6(2) . . ?
C43 N43 N44 128.1(2) . . ?
N41 C41 N43 108.9(2) . . ?
N41 C41 C42 128.3(3) . . ?
N43 C41 C42 122.7(3) . . ?
N42 C43 N43 108.2(2) . . ?
N42 C43 C44 127.9(2) . . ?
N43 C43 C44 123.9(2) . . ?
O13 Cl1 O14' 137.1(4) . . ?
O13 Cl1 O12 126.2(3) . . ?
O14' Cl1 O12 70.3(4) . . ?
O13 Cl1 O11 95.2(3) . . ?
O14' Cl1 O11 123.7(3) . . ?
O12 Cl1 O11 97.5(2) . . ?
O13 Cl1 O14 118.2(3) . . ?
O14' Cl1 O14 37.0(3) . . ?
O12 Cl1 O14 105.9(2) . . ?
O11 Cl1 O14 109.8(2) . . ?
O13 Cl1 O12' 44.7(4) . . ?
O14' Cl1 O12' 102.4(4) . . ?
O12 Cl1 O12' 93.1(3) . . ?
O11 Cl1 O12' 133.6(3) . . ?
O14 Cl1 O12' 110.4(4) . . ?
O13 Cl1 O13' 90.9(4) . . ?
O14' Cl1 O13' 68.5(4) . . ?
O12 Cl1 O13' 137.9(4) . . ?
O11 Cl1 O13' 98.0(4) . . ?
O14 Cl1 O13' 32.0(3) . . ?
O12' Cl1 O13' 103.8(4) . . ?
Cl1 O13' O14' 51.5(4) . . ?
Cl1 O14' O13' 60.0(4) . . ?
O24 Cl2 O21 124.1(3) . . ?
O24 Cl2 O21' 127.8(4) . . ?
O21 Cl2 O21' 67.7(3) . . ?
O24 Cl2 O22' 111.9(4) . . ?
O21 Cl2 O22' 82.0(3) . . ?
O21' Cl2 O22' 120.3(4) . . ?
O24 Cl2 O22 106.1(4) . . ?
O21 Cl2 O22 108.9(3) . . ?
O21' Cl2 O22 117.4(3) . . ?
O22' Cl2 O22 30.5(3) . . ?
O24 Cl2 O24' 33.7(4) . . ?
O21 Cl2 O24' 91.8(3) . . ?
O21' Cl2 O24' 110.1(3) . . ?
O22' Cl2 O24' 121.5(4) . . ?
O22 Cl2 O24' 132.4(3) . . ?
O24 Cl2 O23 104.4(4) . . ?
O21 Cl2 O23 110.2(3) . . ?
O21' Cl2 O23 42.6(3) . . ?
O22' Cl2 O23 124.9(3) . . ?
O22 Cl2 O23 100.7(3) . . ?
O24' Cl2 O23 111.9(3) . . ?
O24 Cl2 O23' 73.3(4) . . ?
O21 Cl2 O23' 160.6(3) . . ?
O21' Cl2 O23' 95.2(3) . . ?
O22' Cl2 O23' 100.0(3) . . ?
O22 Cl2 O23' 69.9(3) . . ?
O24' Cl2 O23' 103.1(4) . . ?
O23 Cl2 O23' 52.9(3) . . ?

loop_
_geom_bond_atom_site_label_1
_geom_bond_atom_site_label_2
_geom_bond_distance
_geom_bond_site_symmetry_2
_geom_bond_publ_flag
Cu1 N1 1.937(2) . ?
Cu1 N21 1.979(2) . ?
Cu1 N11 1.9945(19) . ?
Cu1 O1 2.0209(15) . ?
Cu1 O1W 2.292(2) . ?
Cu2 N2 1.929(2) . ?
Cu2 N41 1.998(2) . ?
Cu2 N22 2.012(2) . ?
Cu2 O1 2.0146(15) . ?
Cu2 N31 2.249(2) . ?
Cu3 N3 1.937(2) . ?
Cu3 N42 1.9888(19) . ?
Cu3 N12 1.9957(19) . ?
Cu3 O1 2.0217(15) . ?
Cu3 N32 2.195(2) . ?
S1 C1 1.607(3) . ?
N1 C1 1.142(3) . ?
S2 C2 1.630(3) . ?
N2 C2 1.153(4) . ?
S3 C3 1.604(3) . ?
N3 C3 1.126(4) . ?
N11 C11 1.330(3) . ?
N11 N12 1.376(3) . ?
N12 C13 1.332(3) . ?
N13 C11 1.342(3) . ?
N13 C13 1.353(3) . ?
N13 N14 1.404(3) . ?
C11 C12 1.471(4) . ?
C13 C14 1.489(4) . ?
N21 C21 1.291(3) . ?
N21 N22 1.375(3) . ?
N22 C23 1.298(3) . ?
N23 C23 1.346(4) . ?
N23 C21 1.347(4) . ?
N23 N24 1.421(4) . ?
C21 C22 1.490(4) . ?
C23 C24 1.513(4) . ?
N31 C31 1.290(4) . ?
N31 N32 1.382(3) . ?
N32 C33 1.291(3) . ?
N33 C33 1.344(4) . ?
N33 C31 1.362(4) . ?
N33 N34 1.427(4) . ?
C31 C32 1.516(4) . ?
C33 C34 1.495(4) . ?
N41 C41 1.325(3) . ?
N41 N42 1.390(3) . ?
N42 C43 1.299(3) . ?
N43 C41 1.335(4) . ?
N43 C43 1.382(3) . ?
N43 N44 1.428(4) . ?
C41 C42 1.526(4) . ?
C43 C44 1.505(4) . ?
Cl1 O13 1.319(5) . ?
Cl1 O14' 1.395(8) . ?
Cl1 O12 1.397(4) . ?
Cl1 O11 1.423(4) . ?
Cl1 O14 1.467(4) . ?
Cl1 O12' 1.468(7) . ?
Cl1 O13' 1.543(9) . ?
O13' O14' 1.659(11) . ?
Cl2 O24 1.293(6) . ?
Cl2 O21 1.445(5) . ?
Cl2 O21' 1.457(6) . ?
Cl2 O22' 1.485(6) . ?
Cl2 O22 1.502(6) . ?
Cl2 O24' 1.516(7) . ?
Cl2 O23 1.535(6) . ?
Cl2 O23' 1.553(7) . ?
